data_6000406
loop_
_publ_author_name
'Folchnandt, M.'
'Schleid, T.'

_publ_section_title
;
 Ternary selenides of the lanthanides with alkali metals: I. The
 composition Cs3M7Se12 (M = Gd-Ho)
;
_journal_name_full 'Zeitschrift Fur Anorganische Und Allgemeine Chemie'
_journal_page_first 1595
_journal_page_last 1600
_journal_paper_doi 10.1002/(SICI)1521-3749(199810)624:10<1595::AID-ZAAC1595>3.0.CO;2-C
_journal_volume 624
_journal_year 1998
_chemical_formula_sum 'Cs3 Se12 Tb7'
_space_group_name_H-M_alt 'P n n m'
_cell_angle_alpha 90.000
_cell_angle_beta 90.000
_cell_angle_gamma 90.000
_cell_length_a 12.8940
_cell_length_b 26.4030
_cell_length_c 4.1682
_cell_volume 1419.02
_cod_database_code 6000406

loop_
_atom_site_label
_atom_site_fract_x
_atom_site_fract_y
_atom_site_fract_z
? ? ? ?
